data_7224441
loop_
_publ_author_name
'Han, Ying'
'Liang, Tong-Ling'
'Hao, Xiang'
'Chen, Chuan-Feng'

_publ_section_title
;
 Solid-state &#x201C;Russian doll&#x201D;-like capsules based on a
 triptycene-derived macrotricyclic host with paraquat derivative and
 polycyclic aromatic hydrocarbons
;
_journal_issue 26
_journal_name_full CrystEngComm
_journal_page_first 4900
_journal_paper_doi 10.1039/C6CE00204H
_journal_volume 18
_journal_year 2016
_chemical_formula_moiety 'C76 H92 O20, 2(C16 H22 N2 O2), C6 H4 S4, 4(F6 P), 2(C2 H3 N) '
_chemical_formula_sum 'C118 H146 F24 N6 O24 P4 S4'
_chemical_formula_weight 2740.53
_chemical_name_systematic
; 
 ? 
;
_space_group_IT_number 2
_symmetry_cell_setting triclinic
_symmetry_space_group_name_Hall '-P 1'
_symmetry_space_group_name_H-M 'P -1'
_atom_sites_solution_hydrogens geom
_atom_sites_solution_primary direct
_atom_sites_solution_secondary difmap
_audit_creation_method SHELXL-97
_audit_update_record
;
2015-11-30 deposited with the CCDC.
2016-02-29 downloaded from the CCDC.
;
_cell_angle_alpha 69.85(2)
_cell_angle_beta 78.78(2)
_cell_angle_gamma 60.465(16)
_cell_formula_units_Z 1
_cell_length_a 15.070(4)
_cell_length_b 15.155(3)
_cell_length_c 16.795(4)
_cell_measurement_reflns_used 9509
_cell_measurement_temperature 173(2)
_cell_measurement_theta_max 27.47
_cell_measurement_theta_min 1.55
_cell_volume 3131.6(14)
_computing_cell_refinement 'CrystalClear (Rigaku Inc., 2007)'
_computing_data_collection 'CrystalClear (Rigaku Inc., 2007)'
_computing_data_reduction 'CrystalClear (Rigaku Inc., 2007)'
_computing_molecular_graphics 'Olex2 Ver 1.1'
_computing_publication_material 'SHELX97 (Sheldrick, 2008)'
_computing_structure_refinement 'Olex2 Ver 1.1'
_computing_structure_solution 'SHELXS-97 (Sheldrick, 2008)'
_diffrn_ambient_temperature 173(2)
_diffrn_measured_fraction_theta_full 0.994
_diffrn_measured_fraction_theta_max 0.994
_diffrn_measurement_device_type 'MM007-HF CCD(Saturn 724+)'
_diffrn_measurement_method '\w scans at fixed \c = 45\%'
_diffrn_radiation_monochromator Confocal
_diffrn_radiation_source 'rotating anode'
_diffrn_radiation_type MoK\a
_diffrn_radiation_wavelength 0.71073
_diffrn_reflns_av_R_equivalents 0.1250
_diffrn_reflns_av_sigmaI/netI 0.1402
_diffrn_reflns_limit_h_max 17
_diffrn_reflns_limit_h_min -17
_diffrn_reflns_limit_k_max 18
_diffrn_reflns_limit_k_min -17
_diffrn_reflns_limit_l_max 19
_diffrn_reflns_limit_l_min -19
_diffrn_reflns_number 23175
_diffrn_reflns_theta_full 25.00
_diffrn_reflns_theta_max 25.00
_diffrn_reflns_theta_min 2.39
_exptl_absorpt_coefficient_mu 0.235
_exptl_absorpt_correction_T_max 1.0000
_exptl_absorpt_correction_T_min 0.318
_exptl_absorpt_correction_type multi-scan
_exptl_absorpt_process_details 'CrystalClear (Rigaku Inc., 2007)'
_exptl_crystal_colour brown
_exptl_crystal_density_diffrn 1.453
_exptl_crystal_density_method 'not measured'
_exptl_crystal_description block
_exptl_crystal_F_000 1428
_exptl_crystal_size_max 0.47
_exptl_crystal_size_mid 0.26
_exptl_crystal_size_min 0.19
_refine_diff_density_max 0.842
_refine_diff_density_min -0.584
_refine_diff_density_rms 0.108
_refine_ls_extinction_method none
_refine_ls_goodness_of_fit_ref 1.433
_refine_ls_hydrogen_treatment constr
_refine_ls_matrix_type full
_refine_ls_number_parameters 816
_refine_ls_number_reflns 10928
_refine_ls_number_restraints 0
_refine_ls_restrained_S_all 1.433
_refine_ls_R_factor_all 0.1697
_refine_ls_R_factor_gt 0.1350
_refine_ls_shift/su_max 0.001
_refine_ls_shift/su_mean 0.000
_refine_ls_structure_factor_coef Fsqd
_refine_ls_weighting_details 'calc w=1/[\s^2^(Fo^2^)+(0.1000P)^2^+0.0000P] where P=(Fo^2^+2Fc^2^)/3'
_refine_ls_weighting_scheme calc
_refine_ls_wR_factor_gt 0.3082
_refine_ls_wR_factor_ref 0.3333
_reflns_number_gt 7789
_reflns_number_total 10928
_reflns_threshold_expression >2sigma(I)
_cod_data_source_file c6ce00204h2.cif
_cod_data_source_block mx2020c
_cod_depositor_comments 'Adding full bibliography for 7224439--7224442.cif.'
_cod_original_cell_volume 3131.8(13)
_cod_original_sg_symbol_H-M P-1
_cod_database_code 7224441

loop_
_symmetry_equiv_pos_as_xyz
'x, y, z'
'-x, -y, -z'

loop_
_atom_site_label
_atom_site_type_symbol
_atom_site_fract_x
_atom_site_fract_y
_atom_site_fract_z
_atom_site_U_iso_or_equiv
_atom_site_adp_type
_atom_site_occupancy
_atom_site_symmetry_multiplicity
_atom_site_calc_flag
_atom_site_refinement_flags
S2 S 0.63833(13) 0.89504(14) 0.44191(11) 0.0427(5) Uani 1 1 d .
S1 S 0.60703(13) 0.99219(14) 0.57694(11) 0.0423(5) Uani 1 1 d .
C44 C 0.7427(5) 0.8517(5) 0.5008(4) 0.0371(15) Uani 1 1 d .
H44 H 0.8081 0.7993 0.4888 0.045 Uiso 1 1 calc R
C52 C 0.5499(5) 0.9762(6) 0.5039(4) 0.0454(17) Uani 1 1 d .
C70 C 0.7298(5) 0.8923(6) 0.5616(5) 0.0478(18) Uani 1 1 d .
H70 H 0.7845 0.8689 0.5964 0.057 Uiso 1 1 calc R
P1 P 0.34321(15) 0.46929(16) 0.65605(12) 0.0451(5) Uani 1 1 d .
O10 O 0.9006(3) 0.6155(3) 0.4917(2) 0.0330(10) Uani 1 1 d .
O4 O 0.9615(3) 0.6578(3) 0.5995(2) 0.0325(10) Uani 1 1 d .
O2 O 0.4443(3) 0.6695(4) 0.9333(3) 0.0423(11) Uani 1 1 d .
O3 O 0.3564(3) 0.8538(3) 0.9920(2) 0.0394(11) Uani 1 1 d .
O1 O 0.3815(3) 0.6486(4) 0.8028(3) 0.0410(11) Uani 1 1 d .
O9 O 0.8247(4) 0.7710(3) 0.3405(3) 0.0419(11) Uani 1 1 d .
O5 O 0.9799(4) 0.8529(3) 0.5609(3) 0.0414(11) Uani 1 1 d .
O8 O 0.7772(3) 0.9553(3) 0.1292(2) 0.0375(11) Uani 1 1 d .
N1 N 0.5469(4) 0.8527(4) 0.8259(3) 0.0404(13) Uani 1 1 d .
O6 O 0.8684(3) 1.0193(4) 0.3564(3) 0.0424(11) Uani 1 1 d .
C15 C 0.9075(5) 0.6017(5) 0.6335(4) 0.0332(14) Uani 1 1 d .
O7 O 0.8163(4) 1.1967(4) 0.2121(3) 0.0493(13) Uani 1 1 d .
C11 C 0.8336(4) 0.5057(5) 0.7464(4) 0.0290(13) Uani 1 1 d .
C18 C 0.8650(5) 0.5985(5) 0.4298(4) 0.0339(14) Uani 1 1 d .
H18A H 0.7908 0.6214 0.4386 0.041 Uiso 1 1 calc R
H18B H 0.9005 0.5223 0.4333 0.041 Uiso 1 1 calc R
C43 C 0.5965(5) 0.7680(6) 0.7192(4) 0.0412(16) Uani 1 1 d .
H43 H 0.6495 0.7258 0.6871 0.049 Uiso 1 1 calc R
C14 C 0.8757(4) 0.5765(5) 0.5743(4) 0.0283(13) Uani 1 1 d .
C22 C 1.0027(5) 0.6797(5) 0.6556(4) 0.0360(15) Uani 1 1 d .
H22A H 1.0536 0.6127 0.6920 0.043 Uiso 1 1 calc R
H22B H 0.9477 0.7175 0.6927 0.043 Uiso 1 1 calc R
C13 C 0.8194(5) 0.5216(5) 0.6010(4) 0.0312(14) Uani 1 1 d .
H13 H 0.7951 0.5075 0.5610 0.037 Uiso 1 1 calc R
N2 N 0.4087(4) 0.7225(4) 0.5245(3) 0.0413(14) Uani 1 1 d .
C9 C 0.8074(5) 0.4601(5) 0.8405(4) 0.0304(14) Uani 1 1 d .
C16 C 0.8874(4) 0.5643(5) 0.7210(3) 0.0294(13) Uani 1 1 d .
H16 H 0.9101 0.5788 0.7617 0.035 Uiso 1 1 calc R
F5 F 0.4097(4) 0.3497(4) 0.6522(3) 0.0824(18) Uani 1 1 d .
C7 C 0.6986(5) 0.4032(6) 0.6625(4) 0.0393(16) Uani 1 1 d .
H7A H 0.7560 0.3616 0.6299 0.059 Uiso 1 1 calc R
H7B H 0.6538 0.4711 0.6239 0.059 Uiso 1 1 calc R
H7C H 0.6602 0.3640 0.6920 0.059 Uiso 1 1 calc R
C8 C 0.7386(4) 0.4232(5) 0.7266(3) 0.0308(14) Uani 1 1 d .
F1 F 0.4383(3) 0.4930(4) 0.6174(3) 0.0690(13) Uani 1 1 d .
C30 C 0.6218(5) 0.5603(5) 0.8982(4) 0.0304(13) Uani 1 1 d .
H30 H 0.6462 0.5670 0.9428 0.037 Uiso 1 1 calc R
C4 C 0.8500(5) 0.3406(5) 0.8490(4) 0.0332(14) Uani 1 1 d .
C49 C 0.3381(5) 0.7721(5) 0.5788(4) 0.0407(16) Uani 1 1 d .
H49 H 0.2694 0.7865 0.5776 0.049 Uiso 1 1 calc R
C32 C 0.4823(5) 0.5915(5) 0.8253(4) 0.0358(15) Uani 1 1 d .
C33 C 0.5510(5) 0.5300(5) 0.7728(4) 0.0314(14) Uani 1 1 d .
H33 H 0.5266 0.5182 0.7313 0.038 Uiso 1 1 calc R
C12 C 0.7986(5) 0.4868(5) 0.6881(4) 0.0326(14) Uani 1 1 d .
C29 C 0.6900(4) 0.5048(5) 0.8434(3) 0.0282(13) Uani 1 1 d .
C42 C 0.6202(6) 0.7905(6) 0.7815(4) 0.0437(17) Uani 1 1 d .
H42 H 0.6897 0.7617 0.7938 0.052 Uiso 1 1 calc R
O12 O 0.2498(4) 0.8731(4) 0.4022(3) 0.0540(13) Uani 1 1 d .
C10 C 0.8463(5) 0.4805(6) 0.9053(4) 0.0376(15) Uani 1 1 d .
H10A H 0.8150 0.5570 0.8968 0.056 Uiso 1 1 calc R
H10B H 0.9206 0.4516 0.8986 0.056 Uiso 1 1 calc R
H10C H 0.8284 0.4460 0.9625 0.056 Uiso 1 1 calc R
C31 C 0.5171(5) 0.6064(5) 0.8872(4) 0.0325(14) Uani 1 1 d .
C1 C 0.4950(5) 0.8066(5) 0.7022(4) 0.0350(15) Uani 1 1 d .
C5 C 0.8127(5) 0.3215(5) 0.7900(4) 0.0340(14) Uani 1 1 d .
C34 C 0.6548(5) 0.4869(5) 0.7827(4) 0.0333(14) Uani 1 1 d .
C24 C 0.9747(5) 0.8753(5) 0.4725(4) 0.0424(16) Uani 1 1 d .
H24A H 0.9538 0.8288 0.4605 0.051 Uiso 1 1 calc R
H24B H 1.0419 0.8642 0.4442 0.051 Uiso 1 1 calc R
C45 C 0.4203(5) 0.8729(5) 0.7493(4) 0.0392(15) Uani 1 1 d .
H45 H 0.3501 0.9031 0.7384 0.047 Uiso 1 1 calc R
C26 C 0.9422(5) 1.0378(6) 0.2952(4) 0.0469(18) Uani 1 1 d .
H26A H 1.0029 0.9696 0.2941 0.056 Uiso 1 1 calc R
H26B H 0.9643 1.0816 0.3103 0.056 Uiso 1 1 calc R
F3 F 0.2787(4) 0.5888(4) 0.6578(3) 0.0805(16) Uani 1 1 d .
C6 C 0.8435(5) 0.2201(5) 0.7898(4) 0.0354(15) Uani 1 1 d .
H6 H 0.8184 0.2079 0.7491 0.042 Uiso 1 1 calc R
F2 F 0.2494(4) 0.4468(5) 0.6931(3) 0.0836(17) Uani 1 1 d .
C35 C 0.3037(5) 0.6349(5) 0.8618(4) 0.0441(17) Uani 1 1 d .
H35A H 0.3334 0.5883 0.9179 0.053 Uiso 1 1 calc R
H35B H 0.2739 0.6012 0.8418 0.053 Uiso 1 1 calc R
F4 F 0.3790(5) 0.4352(4) 0.7479(3) 0.0847(17) Uani 1 1 d .
C47 C 0.4647(5) 0.7807(5) 0.6388(4) 0.0396(16) Uani 1 1 d .
O11 O 0.4720(4) 1.0585(4) 0.8591(4) 0.0666(16) Uani 1 1 d .
C25 C 0.8965(6) 0.9897(5) 0.4413(4) 0.0456(17) Uani 1 1 d .
H25A H 0.8348 1.0024 0.4790 0.055 Uiso 1 1 calc R
H25B H 0.9243 1.0353 0.4450 0.055 Uiso 1 1 calc R
C50 C 0.5357(5) 0.7293(5) 0.5812(4) 0.0410(16) Uani 1 1 d .
H50 H 0.6051 0.7128 0.5817 0.049 Uiso 1 1 calc R
F6 F 0.3102(5) 0.5014(4) 0.5621(3) 0.0845(17) Uani 1 1 d .
C2 C 0.9500(5) 0.1529(6) 0.9080(4) 0.0465(18) Uani 1 1 d .
H2 H 0.9974 0.0949 0.9484 0.056 Uiso 1 1 calc R
C48 C 0.3642(5) 0.8016(6) 0.6351(4) 0.0421(16) Uani 1 1 d .
H48 H 0.3133 0.8368 0.6723 0.051 Uiso 1 1 calc R
C41 C 0.5748(6) 0.8735(6) 0.8962(4) 0.0485(18) Uani 1 1 d .
H41A H 0.5264 0.8697 0.9450 0.058 Uiso 1 1 calc R
H41B H 0.6439 0.8173 0.9152 0.058 Uiso 1 1 calc R
C17 C 0.8862(5) 0.6623(5) 0.3447(4) 0.0337(14) Uani 1 1 d .
H17A H 0.9593 0.6447 0.3382 0.040 Uiso 1 1 calc R
H17B H 0.8691 0.6467 0.2988 0.040 Uiso 1 1 calc R
C23 C 1.0521(5) 0.7467(5) 0.6039(4) 0.0410(16) Uani 1 1 d .
H23A H 1.0929 0.7501 0.6414 0.049 Uiso 1 1 calc R
H23B H 1.0995 0.7128 0.5612 0.049 Uiso 1 1 calc R
C3 C 0.9197(5) 0.2557(5) 0.9086(4) 0.0390(16) Uani 1 1 d .
H3 H 0.9458 0.2678 0.9488 0.047 Uiso 1 1 calc R
C21 C 0.7572(5) 0.9609(5) 0.0465(4) 0.0423(17) Uani 1 1 d .
H21A H 0.6960 0.9515 0.0497 0.051 Uiso 1 1 calc R
H21B H 0.8159 0.9041 0.0258 0.051 Uiso 1 1 calc R
C20 C 0.7940(6) 0.8561(6) 0.1889(4) 0.0488(19) Uani 1 1 d .
H20A H 0.8407 0.7980 0.1637 0.059 Uiso 1 1 calc R
H20B H 0.7286 0.8529 0.2047 0.059 Uiso 1 1 calc R
C37 C 0.3770(5) 0.7484(5) 1.0456(4) 0.0365(15) Uani 1 1 d .
H37A H 0.3182 0.7357 1.0468 0.044 Uiso 1 1 calc R
H37B H 0.3886 0.7403 1.1043 0.044 Uiso 1 1 calc R
C46 C 0.4482(6) 0.8941(6) 0.8107(5) 0.0492(18) Uani 1 1 d .
H46 H 0.3974 0.9383 0.8426 0.059 Uiso 1 1 calc R
C36 C 0.4695(5) 0.6713(5) 1.0104(4) 0.0362(15) Uani 1 1 d .
H36A H 0.5244 0.6924 0.9991 0.043 Uiso 1 1 calc R
H36B H 0.4942 0.5998 1.0518 0.043 Uiso 1 1 calc R
C19 C 0.3781(6) 0.6996(6) 0.4584(5) 0.052(2) Uani 1 1 d .
H19A H 0.3217 0.6810 0.4809 0.062 Uiso 1 1 calc R
H19B H 0.4364 0.6384 0.4425 0.062 Uiso 1 1 calc R
C1A C 0.9138(5) 0.1328(5) 0.8514(4) 0.0440(17) Uani 1 1 d .
H1A H 0.9349 0.0619 0.8528 0.053 Uiso 1 1 calc R
C51 C 0.5067(6) 0.7030(6) 0.5250(4) 0.0465(18) Uani 1 1 d .
H51 H 0.5555 0.6704 0.4856 0.056 Uiso 1 1 calc R
C27 C 0.8949(5) 1.0941(6) 0.2101(4) 0.0459(18) Uani 1 1 d .
H27A H 0.9468 1.1002 0.1654 0.055 Uiso 1 1 calc R
H27B H 0.8660 1.0542 0.1977 0.055 Uiso 1 1 calc R
C53 C 0.3442(6) 0.7944(6) 0.3821(5) 0.0492(18) Uani 1 1 d .
H53A H 0.3953 0.8211 0.3656 0.059 Uiso 1 1 calc R
H53B H 0.3371 0.7751 0.3339 0.059 Uiso 1 1 calc R
C1B C 0.8401(6) 0.8437(6) 0.2661(4) 0.0440(17) Uani 1 1 d .
H1BA H 0.9143 0.8192 0.2551 0.053 Uiso 1 1 calc R
H1BB H 0.8101 0.9137 0.2761 0.053 Uiso 1 1 calc R
C28 C 0.7770(6) 1.2596(6) 0.1305(4) 0.057(2) Uani 1 1 d .
H28A H 0.7479 1.2261 0.1094 0.069 Uiso 1 1 calc R
H28B H 0.8319 1.2674 0.0902 0.069 Uiso 1 1 calc R
C38 C 0.2598(5) 0.9318(5) 1.0130(4) 0.0436(17) Uani 1 1 d .
H38A H 0.2587 0.9309 1.0724 0.052 Uiso 1 1 calc R
H38B H 0.2050 0.9165 1.0073 0.052 Uiso 1 1 calc R
C40 C 0.5730(6) 0.9783(6) 0.8708(5) 0.056(2) Uani 1 1 d .
H40A H 0.6036 0.9831 0.9153 0.067 Uiso 1 1 calc R
H40B H 0.6136 0.9870 0.8174 0.067 Uiso 1 1 calc R
C54 C 0.2110(6) 0.9657(6) 0.3313(5) 0.057(2) Uani 1 1 d .
H54A H 0.1497 1.0218 0.3493 0.085 Uiso 1 1 calc R
H54B H 0.1938 0.9490 0.2868 0.085 Uiso 1 1 calc R
H54C H 0.2629 0.9899 0.3092 0.085 Uiso 1 1 calc R
C39 C 0.4625(9) 1.1613(7) 0.8387(7) 0.089(3) Uani 1 1 d .
H39A H 0.4817 1.1692 0.8874 0.133 Uiso 1 1 calc R
H39B H 0.3917 1.2141 0.8248 0.133 Uiso 1 1 calc R
H39C H 0.5075 1.1719 0.7898 0.133 Uiso 1 1 calc R
P2 P 0.10647(16) 0.22041(17) 0.12436(12) 0.0457(5) Uani 1 1 d .
F7 F 0.0263(4) 0.2222(6) 0.1980(3) 0.097(2) Uani 1 1 d .
F12 F 0.1355(7) 0.1031(5) 0.1361(4) 0.137(3) Uani 1 1 d .
F8 F 0.1925(5) 0.2129(6) 0.0536(3) 0.100(2) Uani 1 1 d .
F11 F 0.0310(5) 0.2555(7) 0.0586(4) 0.138(3) Uani 1 1 d .
F9 F 0.0876(6) 0.3324(5) 0.1182(4) 0.121(3) Uani 1 1 d .
F10 F 0.1884(4) 0.1829(6) 0.1950(4) 0.109(2) Uani 1 1 d .
N3 N 0.6959(6) 0.6380(6) 0.0430(4) 0.0662(19) Uani 1 1 d .
C56 C 0.7702(6) 0.6005(7) 0.0773(5) 0.054(2) Uani 1 1 d .
C55 C 0.8666(7) 0.5526(10) 0.1143(6) 0.106(4) Uani 1 1 d .
H55A H 0.8612 0.5873 0.1560 0.159 Uiso 1 1 calc R
H55B H 0.9173 0.5604 0.0699 0.159 Uiso 1 1 calc R
H55C H 0.8878 0.4771 0.1426 0.159 Uiso 1 1 calc R

loop_
_atom_site_aniso_label
_atom_site_aniso_U_11
_atom_site_aniso_U_22
_atom_site_aniso_U_33
_atom_site_aniso_U_23
_atom_site_aniso_U_13
_atom_site_aniso_U_12
S2 0.0265(9) 0.0391(10) 0.0518(10) -0.0184(9) 0.0035(8) -0.0057(8)
S1 0.0300(9) 0.0374(10) 0.0557(10) -0.0179(9) -0.0020(8) -0.0097(8)
C44 0.022(3) 0.025(3) 0.048(4) -0.004(3) -0.004(3) -0.002(3)
C52 0.040(4) 0.043(4) 0.049(4) -0.015(4) 0.008(3) -0.019(4)
C70 0.026(4) 0.042(4) 0.065(5) -0.023(4) -0.004(3) -0.003(4)
P1 0.0406(11) 0.0414(11) 0.0474(11) -0.0138(9) 0.0024(9) -0.0154(10)
O10 0.027(2) 0.034(2) 0.030(2) -0.0031(19) -0.0007(18) -0.012(2)
O4 0.034(3) 0.033(2) 0.029(2) -0.0060(19) 0.0028(18) -0.018(2)
O2 0.027(3) 0.039(3) 0.050(3) -0.018(2) 0.001(2) -0.004(2)
O3 0.030(3) 0.028(2) 0.034(2) -0.002(2) 0.0095(19) -0.003(2)
O1 0.016(2) 0.039(3) 0.041(2) -0.001(2) 0.0032(19) -0.001(2)
O9 0.039(3) 0.027(2) 0.040(2) -0.007(2) 0.007(2) -0.006(2)
O5 0.038(3) 0.026(2) 0.048(3) -0.001(2) -0.009(2) -0.010(2)
O8 0.039(3) 0.024(2) 0.029(2) 0.0021(19) -0.0064(19) -0.003(2)
N1 0.037(3) 0.033(3) 0.038(3) 0.002(3) -0.003(2) -0.013(3)
O6 0.031(3) 0.045(3) 0.040(2) -0.002(2) -0.003(2) -0.015(2)
C15 0.020(3) 0.032(3) 0.040(3) -0.014(3) 0.004(3) -0.006(3)
O7 0.036(3) 0.045(3) 0.042(3) -0.009(2) 0.008(2) -0.006(3)
C11 0.017(3) 0.027(3) 0.038(3) -0.010(3) 0.003(2) -0.007(3)
C18 0.030(4) 0.037(4) 0.033(3) -0.009(3) 0.004(3) -0.017(3)
C43 0.033(4) 0.037(4) 0.047(4) -0.009(3) 0.008(3) -0.016(3)
C14 0.021(3) 0.024(3) 0.039(3) -0.014(3) 0.000(3) -0.006(3)
C22 0.029(3) 0.041(4) 0.038(3) -0.018(3) -0.004(3) -0.010(3)
C13 0.028(3) 0.027(3) 0.035(3) -0.011(3) -0.007(3) -0.007(3)
N2 0.039(3) 0.032(3) 0.044(3) -0.005(3) 0.002(3) -0.015(3)
C9 0.022(3) 0.026(3) 0.031(3) -0.002(3) -0.002(2) -0.006(3)
C16 0.021(3) 0.022(3) 0.031(3) -0.009(3) -0.003(2) 0.001(3)
F5 0.112(5) 0.038(3) 0.069(3) -0.018(2) 0.035(3) -0.026(3)
C7 0.031(4) 0.039(4) 0.046(4) -0.017(3) 0.012(3) -0.016(3)
C8 0.023(3) 0.032(4) 0.026(3) -0.003(3) 0.004(2) -0.010(3)
F1 0.043(3) 0.064(3) 0.084(3) -0.015(3) 0.006(2) -0.020(3)
C30 0.035(4) 0.018(3) 0.032(3) -0.004(3) -0.005(3) -0.008(3)
C4 0.026(3) 0.035(4) 0.026(3) -0.003(3) 0.008(3) -0.011(3)
C49 0.027(4) 0.027(3) 0.050(4) -0.004(3) 0.002(3) -0.004(3)
C32 0.024(3) 0.021(3) 0.047(4) -0.001(3) 0.000(3) -0.006(3)
C33 0.029(3) 0.029(3) 0.033(3) -0.010(3) -0.001(3) -0.009(3)
C12 0.022(3) 0.029(3) 0.034(3) -0.007(3) 0.000(3) -0.004(3)
C29 0.019(3) 0.025(3) 0.032(3) -0.008(3) 0.002(2) -0.005(3)
C42 0.037(4) 0.036(4) 0.040(4) -0.006(3) 0.004(3) -0.009(4)
O12 0.046(3) 0.050(3) 0.053(3) -0.015(3) 0.007(2) -0.015(3)
C10 0.025(3) 0.051(4) 0.033(3) -0.011(3) -0.002(3) -0.015(3)
C31 0.026(3) 0.028(3) 0.034(3) -0.008(3) 0.002(3) -0.008(3)
C1 0.022(3) 0.025(3) 0.029(3) 0.014(3) 0.000(3) -0.004(3)
C5 0.028(3) 0.026(3) 0.033(3) -0.006(3) 0.013(3) -0.008(3)
C34 0.027(3) 0.029(3) 0.040(3) -0.004(3) 0.003(3) -0.015(3)
C24 0.034(4) 0.038(4) 0.046(4) -0.011(3) 0.004(3) -0.012(4)
C45 0.023(3) 0.034(4) 0.044(4) -0.006(3) 0.002(3) -0.006(3)
C26 0.025(4) 0.043(4) 0.053(4) -0.012(4) -0.001(3) -0.003(3)
F3 0.059(3) 0.052(3) 0.121(4) -0.043(3) 0.010(3) -0.011(3)
C6 0.036(4) 0.028(3) 0.037(3) -0.009(3) 0.011(3) -0.015(3)
F2 0.062(4) 0.096(4) 0.100(4) -0.034(3) 0.026(3) -0.049(4)
C35 0.033(4) 0.031(4) 0.052(4) -0.004(3) 0.006(3) -0.010(3)
F4 0.116(5) 0.086(4) 0.051(3) -0.007(3) -0.023(3) -0.047(4)
C47 0.032(4) 0.031(4) 0.041(4) -0.003(3) 0.000(3) -0.009(3)
O11 0.051(4) 0.040(3) 0.100(4) -0.013(3) -0.004(3) -0.019(3)
C25 0.040(4) 0.031(4) 0.056(4) -0.010(3) -0.008(3) -0.009(4)
C50 0.024(3) 0.034(4) 0.040(4) -0.003(3) 0.009(3) -0.004(3)
F6 0.114(5) 0.089(4) 0.064(3) -0.003(3) -0.032(3) -0.060(4)
C2 0.028(4) 0.032(4) 0.046(4) 0.001(3) 0.011(3) -0.002(3)
C48 0.029(4) 0.042(4) 0.046(4) -0.017(3) 0.011(3) -0.012(3)
C41 0.043(4) 0.041(4) 0.055(4) -0.007(4) -0.008(3) -0.016(4)
C17 0.028(3) 0.030(3) 0.034(3) -0.011(3) 0.002(3) -0.006(3)
C23 0.032(4) 0.040(4) 0.049(4) -0.009(3) -0.006(3) -0.017(3)
C3 0.023(3) 0.036(4) 0.038(3) -0.004(3) 0.004(3) -0.005(3)
C21 0.035(4) 0.036(4) 0.039(4) -0.012(3) 0.006(3) -0.005(3)
C20 0.060(5) 0.046(5) 0.037(4) -0.001(3) -0.007(3) -0.026(4)
C37 0.029(4) 0.027(3) 0.040(3) -0.010(3) 0.005(3) -0.004(3)
C46 0.033(4) 0.051(5) 0.055(4) -0.021(4) 0.010(3) -0.013(4)
C36 0.039(4) 0.030(4) 0.032(3) -0.009(3) 0.008(3) -0.013(3)
C19 0.052(5) 0.049(5) 0.068(5) -0.033(4) 0.007(4) -0.026(4)
C1A 0.031(4) 0.022(3) 0.048(4) 0.004(3) 0.011(3) -0.003(3)
C51 0.038(4) 0.037(4) 0.039(4) -0.010(3) 0.007(3) -0.002(4)
C27 0.029(4) 0.043(4) 0.044(4) -0.018(3) 0.004(3) 0.001(4)
C53 0.038(4) 0.042(4) 0.064(5) -0.020(4) -0.003(4) -0.013(4)
C1B 0.048(4) 0.039(4) 0.032(3) -0.009(3) -0.002(3) -0.011(4)
C28 0.032(4) 0.053(5) 0.048(4) -0.006(4) 0.009(3) 0.000(4)
C38 0.035(4) 0.036(4) 0.032(3) -0.005(3) 0.005(3) -0.001(3)
C40 0.038(4) 0.058(5) 0.077(5) -0.029(5) -0.005(4) -0.018(4)
C54 0.040(5) 0.050(5) 0.064(5) -0.010(4) -0.019(4) -0.007(4)
C39 0.092(8) 0.056(6) 0.115(8) -0.027(6) 0.001(7) -0.031(6)
P2 0.0426(12) 0.0466(12) 0.0464(11) -0.0163(9) 0.0017(9) -0.0187(10)
F7 0.085(4) 0.181(7) 0.091(4) -0.091(4) 0.051(3) -0.096(5)
F12 0.212(9) 0.072(4) 0.122(5) -0.052(4) 0.057(6) -0.070(6)
F8 0.095(5) 0.156(6) 0.091(4) -0.070(4) 0.046(4) -0.084(5)
F11 0.081(5) 0.248(9) 0.084(4) -0.029(5) -0.040(3) -0.074(6)
F9 0.154(7) 0.082(5) 0.160(6) -0.071(5) 0.037(5) -0.070(5)
F10 0.065(4) 0.156(7) 0.089(4) -0.023(4) -0.015(3) -0.041(5)
N3 0.056(5) 0.073(5) 0.073(5) -0.019(4) -0.007(4) -0.032(5)
C56 0.038(5) 0.059(5) 0.060(5) -0.026(4) -0.005(4) -0.012(4)
C55 0.047(6) 0.134(11) 0.094(8) -0.011(7) -0.015(5) -0.020(7)

loop_
_atom_type_symbol
_atom_type_description
_atom_type_scat_dispersion_real
_atom_type_scat_dispersion_imag
_atom_type_scat_source
C C 0.0033 0.0016 'International Tables Vol C Tables 4.2.6.8 and 6.1.1.4'
H H 0.0000 0.0000 'International Tables Vol C Tables 4.2.6.8 and 6.1.1.4'
N N 0.0061 0.0033 'International Tables Vol C Tables 4.2.6.8 and 6.1.1.4'
O O 0.0106 0.0060 'International Tables Vol C Tables 4.2.6.8 and 6.1.1.4'
F F 0.0171 0.0103 'International Tables Vol C Tables 4.2.6.8 and 6.1.1.4'
P P 0.1023 0.0942 'International Tables Vol C Tables 4.2.6.8 and 6.1.1.4'
S S 0.1246 0.1234 'International Tables Vol C Tables 4.2.6.8 and 6.1.1.4'

loop_
_geom_angle_atom_site_label_1
_geom_angle_atom_site_label_2
_geom_angle_atom_site_label_3
_geom_angle
_geom_angle_site_symmetry_1
_geom_angle_site_symmetry_3
C44 S2 C52 94.6(3) . .
C70 S1 C52 94.2(3) . .
C70 C44 S2 118.9(5) . .
C70 C44 H44 120.5 . .
S2 C44 H44 120.5 . .
C52 C52 S2 124.1(8) 2_676 .
C52 C52 S1 122.2(8) 2_676 .
S2 C52 S1 113.7(4) . .
C44 C70 S1 117.4(6) . .
C44 C70 H70 121.3 . .
S1 C70 H70 121.3 . .
F4 P1 F2 90.2(3) . .
F4 P1 F6 178.3(4) . .
F2 P1 F6 90.8(3) . .
F4 P1 F3 90.4(3) . .
F2 P1 F3 91.5(3) . .
F6 P1 F3 91.0(3) . .
F4 P1 F5 90.4(3) . .
F2 P1 F5 89.7(3) . .
F6 P1 F5 88.2(3) . .
F3 P1 F5 178.5(3) . .
F4 P1 F1 90.3(3) . .
F2 P1 F1 179.4(3) . .
F6 P1 F1 88.7(3) . .
F3 P1 F1 88.3(3) . .
F5 P1 F1 90.5(3) . .
C14 O10 C18 116.7(4) . .
C15 O4 C22 118.6(4) . .
C31 O2 C36 120.4(5) . .
C38 O3 C37 111.6(4) . .
C32 O1 C35 120.4(5) . .
C17 O9 C1B 115.2(5) . .
C24 O5 C23 115.5(5) . .
C20 O8 C21 111.2(5) . .
C46 N1 C42 121.2(6) . .
C46 N1 C41 118.7(6) . .
C42 N1 C41 120.1(6) . .
C25 O6 C26 112.8(5) . .
O4 C15 C16 125.1(5) . .
O4 C15 C14 115.1(5) . .
C16 C15 C14 119.7(6) . .
C28 O7 C27 110.9(5) . .
C12 C11 C16 120.9(5) . .
C12 C11 C9 115.6(5) . .
C16 C11 C9 123.5(5) . .
O10 C18 C17 107.5(5) . .
O10 C18 H18A 110.2 . .
C17 C18 H18A 110.2 . .
O10 C18 H18B 110.2 . .
C17 C18 H18B 110.2 . .
H18A C18 H18B 108.5 . .
C42 C43 C1 120.3(7) . .
C42 C43 H43 119.9 . .
C1 C43 H43 119.9 . .
O10 C14 C13 125.1(5) . .
O10 C14 C15 114.5(5) . .
C13 C14 C15 120.3(5) . .
O4 C22 C23 108.5(5) . .
O4 C22 H22A 110.0 . .
C23 C22 H22A 110.0 . .
O4 C22 H22B 110.0 . .
C23 C22 H22B 110.0 . .
H22A C22 H22B 108.4 . .
C14 C13 C12 119.0(5) . .
C14 C13 H13 120.5 . .
C12 C13 H13 120.5 . .
C49 N2 C51 119.8(6) . .
C49 N2 C19 120.5(6) . .
C51 N2 C19 119.3(6) . .
C10 C9 C29 114.2(5) . .
C10 C9 C11 115.8(5) . .
C29 C9 C11 104.2(5) . .
C10 C9 C4 114.2(5) . .
C29 C9 C4 104.5(5) . .
C11 C9 C4 102.6(5) . .
C11 C16 C15 118.7(5) . .
C11 C16 H16 120.6 . .
C15 C16 H16 120.6 . .
C8 C7 H7A 109.5 . .
C8 C7 H7B 109.5 . .
H7A C7 H7B 109.5 . .
C8 C7 H7C 109.5 . .
H7A C7 H7C 109.5 . .
H7B C7 H7C 109.5 . .
C7 C8 C12 114.6(5) . .
C7 C8 C34 114.1(5) . .
C12 C8 C34 103.8(5) . .
C7 C8 C5 114.3(5) . .
C12 C8 C5 104.0(5) . .
C34 C8 C5 104.8(5) . .
C29 C30 C31 119.4(5) . .
C29 C30 H30 120.3 . .
C31 C30 H30 120.3 . .
C3 C4 C5 120.0(6) . .
C3 C4 C9 125.8(6) . .
C5 C4 C9 114.3(6) . .
N2 C49 C48 121.0(6) . .
N2 C49 H49 119.5 . .
C48 C49 H49 119.5 . .
C31 C32 O1 122.0(6) . .
C31 C32 C33 120.8(6) . .
O1 C32 C33 116.4(6) . .
C34 C33 C32 118.8(6) . .
C34 C33 H33 120.6 . .
C32 C33 H33 120.6 . .
C11 C12 C13 121.1(6) . .
C11 C12 C8 114.4(5) . .
C13 C12 C8 124.5(5) . .
C30 C29 C34 120.5(6) . .
C30 C29 C9 125.8(5) . .
C34 C29 C9 113.8(5) . .
N1 C42 C43 121.1(7) . .
N1 C42 H42 119.5 . .
C43 C42 H42 119.5 . .
C53 O12 C54 111.7(5) . .
C9 C10 H10A 109.5 . .
C9 C10 H10B 109.5 . .
H10A C10 H10B 109.5 . .
C9 C10 H10C 109.5 . .
H10A C10 H10C 109.5 . .
H10B C10 H10C 109.5 . .
O2 C31 C32 116.2(6) . .
O2 C31 C30 123.9(5) . .
C32 C31 C30 119.9(6) . .
C43 C1 C45 116.9(6) . .
C43 C1 C47 122.8(6) . .
C45 C1 C47 120.3(6) . .
C6 C5 C4 120.8(6) . .
C6 C5 C8 125.1(6) . .
C4 C5 C8 114.1(5) . .
C33 C34 C29 120.3(6) . .
C33 C34 C8 124.4(5) . .
C29 C34 C8 115.1(5) . .
O5 C24 C25 106.2(5) . .
O5 C24 H24A 110.5 . .
C25 C24 H24A 110.5 . .
O5 C24 H24B 110.5 . .
C25 C24 H24B 110.5 . .
H24A C24 H24B 108.7 . .
C46 C45 C1 120.5(6) . .
C46 C45 H45 119.8 . .
C1 C45 H45 119.8 . .
O6 C26 C27 108.5(6) . .
O6 C26 H26A 110.0 . .
C27 C26 H26A 110.0 . .
O6 C26 H26B 110.0 . .
C27 C26 H26B 110.0 . .
H26A C26 H26B 108.4 . .
C5 C6 C1A 119.5(6) . .
C5 C6 H6 120.2 . .
C1A C6 H6 120.2 . .
O1 C35 C28 109.1(6) . 2_676
O1 C35 H35A 109.9 . .
C28 C35 H35A 109.9 2_676 .
O1 C35 H35B 109.9 . .
C28 C35 H35B 109.9 2_676 .
H35A C35 H35B 108.3 . .
C48 C47 C50 116.5(6) . .
C48 C47 C1 121.4(6) . .
C50 C47 C1 122.1(6) . .
C40 O11 C39 113.3(7) . .
O6 C25 C24 113.0(6) . .
O6 C25 H25A 109.0 . .
C24 C25 H25A 109.0 . .
O6 C25 H25B 109.0 . .
C24 C25 H25B 109.0 . .
H25A C25 H25B 107.8 . .
C51 C50 C47 121.1(7) . .
C51 C50 H50 119.4 . .
C47 C50 H50 119.4 . .
C1A C2 C3 122.2(7) . .
C1A C2 H2 118.9 . .
C3 C2 H2 118.9 . .
C49 C48 C47 120.8(6) . .
C49 C48 H48 119.6 . .
C47 C48 H48 119.6 . .
C40 C41 N1 112.9(6) . .
C40 C41 H41A 109.0 . .
N1 C41 H41A 109.0 . .
C40 C41 H41B 109.0 . .
N1 C41 H41B 109.0 . .
H41A C41 H41B 107.8 . .
O9 C17 C18 107.3(5) . .
O9 C17 H17A 110.3 . .
C18 C17 H17A 110.3 . .
O9 C17 H17B 110.3 . .
C18 C17 H17B 110.3 . .
H17A C17 H17B 108.5 . .
O5 C23 C22 113.0(5) . .
O5 C23 H23A 109.0 . .
C22 C23 H23A 109.0 . .
O5 C23 H23B 109.0 . .
C22 C23 H23B 109.0 . .
H23A C23 H23B 107.8 . .
C2 C3 C4 118.6(7) . .
C2 C3 H3 120.7 . .
C4 C3 H3 120.7 . .
O8 C21 C38 108.0(5) . 2_676
O8 C21 H21A 110.1 . .
C38 C21 H21A 110.1 2_676 .
O8 C21 H21B 110.1 . .
C38 C21 H21B 110.1 2_676 .
H21A C21 H21B 108.4 . .
O8 C20 C1B 108.7(6) . .
O8 C20 H20A 109.9 . .
C1B C20 H20A 109.9 . .
O8 C20 H20B 109.9 . .
C1B C20 H20B 109.9 . .
H20A C20 H20B 108.3 . .
O3 C37 C36 107.9(5) . .
O3 C37 H37A 110.1 . .
C36 C37 H37A 110.1 . .
O3 C37 H37B 110.1 . .
C36 C37 H37B 110.1 . .
H37A C37 H37B 108.4 . .
N1 C46 C45 120.0(7) . .
N1 C46 H46 120.0 . .
C45 C46 H46 120.0 . .
O2 C36 C37 108.9(5) . .
O2 C36 H36A 109.9 . .
C37 C36 H36A 109.9 . .
O2 C36 H36B 109.9 . .
C37 C36 H36B 109.9 . .
H36A C36 H36B 108.3 . .
N2 C19 C53 109.8(6) . .
N2 C19 H19A 109.7 . .
C53 C19 H19A 109.7 . .
N2 C19 H19B 109.7 . .
C53 C19 H19B 109.7 . .
H19A C19 H19B 108.2 . .
C2 C1A C6 118.8(6) . .
C2 C1A H1A 120.6 . .
C6 C1A H1A 120.6 . .
C50 C51 N2 120.8(6) . .
C50 C51 H51 119.6 . .
N2 C51 H51 119.6 . .
O7 C27 C26 107.8(5) . .
O7 C27 H27A 110.2 . .
C26 C27 H27A 110.2 . .
O7 C27 H27B 110.2 . .
C26 C27 H27B 110.2 . .
H27A C27 H27B 108.5 . .
O12 C53 C19 108.4(6) . .
O12 C53 H53A 110.0 . .
C19 C53 H53A 110.0 . .
O12 C53 H53B 110.0 . .
C19 C53 H53B 110.0 . .
H53A C53 H53B 108.4 . .
O9 C1B C20 113.5(6) . .
O9 C1B H1BA 108.9 . .
C20 C1B H1BA 108.9 . .
O9 C1B H1BB 108.9 . .
C20 C1B H1BB 108.9 . .
H1BA C1B H1BB 107.7 . .
O7 C28 C35 107.3(6) . 2_676
O7 C28 H28A 110.3 . .
C35 C28 H28A 110.3 2_676 .
O7 C28 H28B 110.3 . .
C35 C28 H28B 110.3 2_676 .
H28A C28 H28B 108.5 . .
O3 C38 C21 108.6(5) . 2_676
O3 C38 H38A 110.0 . .
C21 C38 H38A 110.0 2_676 .
O3 C38 H38B 110.0 . .
C21 C38 H38B 110.0 2_676 .
H38A C38 H38B 108.4 . .
O11 C40 C41 109.3(6) . .
O11 C40 H40A 109.8 . .
C41 C40 H40A 109.8 . .
O11 C40 H40B 109.8 . .
C41 C40 H40B 109.8 . .
H40A C40 H40B 108.3 . .
O12 C54 H54A 109.5 . .
O12 C54 H54B 109.5 . .
H54A C54 H54B 109.5 . .
O12 C54 H54C 109.5 . .
H54A C54 H54C 109.5 . .
H54B C54 H54C 109.5 . .
O11 C39 H39A 109.5 . .
O11 C39 H39B 109.5 . .
H39A C39 H39B 109.5 . .
O11 C39 H39C 109.5 . .
H39A C39 H39C 109.5 . .
H39B C39 H39C 109.5 . .
F11 P2 F9 96.6(5) . .
F11 P2 F7 92.6(3) . .
F9 P2 F7 91.8(4) . .
F11 P2 F12 89.4(5) . .
F9 P2 F12 174.0(5) . .
F7 P2 F12 89.1(4) . .
F11 P2 F8 90.2(3) . .
F9 P2 F8 89.7(4) . .
F7 P2 F8 176.6(4) . .
F12 P2 F8 89.0(4) . .
F11 P2 F10 179.7(4) . .
F9 P2 F10 83.2(4) . .
F7 P2 F10 87.7(3) . .
F12 P2 F10 90.8(4) . .
F8 P2 F10 89.5(3) . .
N3 C56 C55 175.8(9) . .
C56 C55 H55A 109.5 . .
C56 C55 H55B 109.5 . .
H55A C55 H55B 109.5 . .
C56 C55 H55C 109.5 . .
H55A C55 H55C 109.5 . .
H55B C55 H55C 109.5 . .

loop_
_geom_bond_atom_site_label_1
_geom_bond_atom_site_label_2
_geom_bond_distance
_geom_bond_site_symmetry_2
S2 C44 1.739(6) .
S2 C52 1.761(7) .
S1 C70 1.762(7) .
S1 C52 1.768(7) .
C44 C70 1.303(9) .
C44 H44 0.9500 .
C52 C52 1.319(14) 2_676
C70 H70 0.9500 .
P1 F4 1.562(5) .
P1 F2 1.577(5) .
P1 F6 1.585(5) .
P1 F3 1.587(5) .
P1 F5 1.599(5) .
P1 F1 1.609(5) .
O10 C14 1.366(7) .
O10 C18 1.405(7) .
O4 C15 1.371(7) .
O4 C22 1.425(7) .
O2 C31 1.365(7) .
O2 C36 1.432(7) .
O3 C38 1.425(7) .
O3 C37 1.445(7) .
O1 C32 1.379(7) .
O1 C35 1.431(7) .
O9 C17 1.421(7) .
O9 C1B 1.421(7) .
O5 C24 1.415(7) .
O5 C23 1.440(8) .
O8 C20 1.419(8) .
O8 C21 1.443(7) .
N1 C46 1.338(9) .
N1 C42 1.341(8) .
N1 C41 1.501(8) .
O6 C25 1.421(7) .
O6 C26 1.427(8) .
C15 C16 1.412(8) .
C15 C14 1.412(8) .
O7 C28 1.413(8) .
O7 C27 1.423(8) .
C11 C12 1.366(8) .
C11 C16 1.394(8) .
C11 C9 1.550(8) .
C18 C17 1.501(8) .
C18 H18A 0.9900 .
C18 H18B 0.9900 .
C43 C42 1.360(9) .
C43 C1 1.392(9) .
C43 H43 0.9500 .
C14 C13 1.380(8) .
C22 C23 1.491(8) .
C22 H22A 0.9900 .
C22 H22B 0.9900 .
C13 C12 1.404(8) .
C13 H13 0.9500 .
N2 C49 1.354(8) .
N2 C51 1.356(9) .
N2 C19 1.478(8) .
C9 C10 1.510(8) .
C9 C29 1.549(8) .
C9 C4 1.557(9) .
C16 H16 0.9500 .
C7 C8 1.506(8) .
C7 H7A 0.9800 .
C7 H7B 0.9800 .
C7 H7C 0.9800 .
C8 C12 1.538(8) .
C8 C34 1.542(8) .
C8 C5 1.546(8) .
C30 C29 1.388(8) .
C30 C31 1.396(8) .
C30 H30 0.9500 .
C4 C3 1.396(9) .
C4 C5 1.399(9) .
C49 C48 1.365(9) .
C49 H49 0.9500 .
C32 C31 1.378(8) .
C32 C33 1.406(9) .
C33 C34 1.386(8) .
C33 H33 0.9500 .
C29 C34 1.390(8) .
C42 H42 0.9500 .
O12 C53 1.406(8) .
O12 C54 1.428(8) .
C10 H10A 0.9800 .
C10 H10B 0.9800 .
C10 H10C 0.9800 .
C1 C45 1.411(9) .
C1 C47 1.466(9) .
C5 C6 1.370(8) .
C24 C25 1.506(9) .
C24 H24A 0.9900 .
C24 H24B 0.9900 .
C45 C46 1.369(9) .
C45 H45 0.9500 .
C26 C27 1.496(9) .
C26 H26A 0.9900 .
C26 H26B 0.9900 .
C6 C1A 1.430(9) .
C6 H6 0.9500 .
C35 C28 1.488(9) 2_676
C35 H35A 0.9900 .
C35 H35B 0.9900 .
C47 C48 1.396(9) .
C47 C50 1.408(9) .
O11 C40 1.401(9) .
O11 C39 1.413(9) .
C25 H25A 0.9900 .
C25 H25B 0.9900 .
C50 C51 1.353(9) .
C50 H50 0.9500 .
C2 C1A 1.365(10) .
C2 C3 1.394(9) .
C2 H2 0.9500 .
C48 H48 0.9500 .
C41 C40 1.484(10) .
C41 H41A 0.9900 .
C41 H41B 0.9900 .
C17 H17A 0.9900 .
C17 H17B 0.9900 .
C23 H23A 0.9900 .
C23 H23B 0.9900 .
C3 H3 0.9500 .
C21 C38 1.509(9) 2_676
C21 H21A 0.9900 .
C21 H21B 0.9900 .
C20 C1B 1.501(8) .
C20 H20A 0.9900 .
C20 H20B 0.9900 .
C37 C36 1.485(8) .
C37 H37A 0.9900 .
C37 H37B 0.9900 .
C46 H46 0.9500 .
C36 H36A 0.9900 .
C36 H36B 0.9900 .
C19 C53 1.493(10) .
C19 H19A 0.9900 .
C19 H19B 0.9900 .
C1A H1A 0.9500 .
C51 H51 0.9500 .
C27 H27A 0.9900 .
C27 H27B 0.9900 .
C53 H53A 0.9900 .
C53 H53B 0.9900 .
C1B H1BA 0.9900 .
C1B H1BB 0.9900 .
C28 C35 1.488(9) 2_676
C28 H28A 0.9900 .
C28 H28B 0.9900 .
C38 C21 1.509(9) 2_676
C38 H38A 0.9900 .
C38 H38B 0.9900 .
C40 H40A 0.9900 .
C40 H40B 0.9900 .
C54 H54A 0.9800 .
C54 H54B 0.9800 .
C54 H54C 0.9800 .
C39 H39A 0.9800 .
C39 H39B 0.9800 .
C39 H39C 0.9800 .
P2 F11 1.511(5) .
P2 F9 1.544(5) .
P2 F7 1.549(4) .
P2 F12 1.554(6) .
P2 F8 1.567(5) .
P2 F10 1.634(6) .
N3 C56 1.143(10) .
C56 C55 1.423(11) .
C55 H55A 0.9800 .
C55 H55B 0.9800 .
C55 H55C 0.9800 .

loop_
_geom_torsion_atom_site_label_1
_geom_torsion_atom_site_label_2
_geom_torsion_atom_site_label_3
_geom_torsion_atom_site_label_4
_geom_torsion
_geom_torsion_site_symmetry_4
C52 S2 C44 C70 -4.9(6) .
C44 S2 C52 C52 -171.7(9) 2_676
C44 S2 C52 S1 10.0(4) .
C70 S1 C52 C52 170.9(9) 2_676
C70 S1 C52 S2 -10.8(5) .
S2 C44 C70 S1 -2.1(8) .
C52 S1 C70 C44 7.9(7) .
C22 O4 C15 C16 1.0(9) .
C22 O4 C15 C14 -175.5(5) .
C14 O10 C18 C17 171.0(5) .
C18 O10 C14 C13 0.6(9) .
C18 O10 C14 C15 -176.0(5) .
O4 C15 C14 O10 -2.3(8) .
C16 C15 C14 O10 -179.0(5) .
O4 C15 C14 C13 -179.0(5) .
C16 C15 C14 C13 4.2(9) .
C15 O4 C22 C23 -176.6(5) .
O10 C14 C13 C12 -179.4(6) .
C15 C14 C13 C12 -3.1(9) .
C12 C11 C9 C10 179.7(6) .
C16 C11 C9 C10 -1.5(9) .
C12 C11 C9 C29 -53.9(7) .
C16 C11 C9 C29 124.8(6) .
C12 C11 C9 C4 54.7(7) .
C16 C11 C9 C4 -126.5(6) .
C12 C11 C16 C15 -1.6(9) .
C9 C11 C16 C15 179.7(5) .
O4 C15 C16 C11 -178.3(6) .
C14 C15 C16 C11 -1.9(9) .
C10 C9 C4 C3 -1.2(8) .
C29 C9 C4 C3 -126.6(6) .
C11 C9 C4 C3 124.9(6) .
C10 C9 C4 C5 178.9(5) .
C29 C9 C4 C5 53.5(6) .
C11 C9 C4 C5 -55.0(6) .
C51 N2 C49 C48 -0.9(10) .
C19 N2 C49 C48 -174.4(6) .
C35 O1 C32 C31 -66.3(8) .
C35 O1 C32 C33 123.7(6) .
C31 C32 C33 C34 -1.9(9) .
O1 C32 C33 C34 168.2(5) .
C16 C11 C12 C13 2.8(9) .
C9 C11 C12 C13 -178.4(5) .
C16 C11 C12 C8 -178.7(5) .
C9 C11 C12 C8 0.1(8) .
C14 C13 C12 C11 -0.4(9) .
C14 C13 C12 C8 -178.8(6) .
C7 C8 C12 C11 179.3(6) .
C34 C8 C12 C11 54.2(7) .
C5 C8 C12 C11 -55.2(7) .
C7 C8 C12 C13 -2.2(9) .
C34 C8 C12 C13 -127.3(6) .
C5 C8 C12 C13 123.3(6) .
C31 C30 C29 C34 -5.6(9) .
C31 C30 C29 C9 172.7(5) .
C10 C9 C29 C30 0.8(9) .
C11 C9 C29 C30 -126.6(6) .
C4 C9 C29 C30 126.2(6) .
C10 C9 C29 C34 179.2(5) .
C11 C9 C29 C34 51.8(7) .
C4 C9 C29 C34 -55.4(6) .
C46 N1 C42 C43 0.4(10) .
C41 N1 C42 C43 178.0(6) .
C1 C43 C42 N1 -2.1(10) .
C36 O2 C31 C32 166.0(5) .
C36 O2 C31 C30 -15.8(9) .
O1 C32 C31 O2 8.9(9) .
C33 C32 C31 O2 178.5(5) .
O1 C32 C31 C30 -169.3(5) .
C33 C32 C31 C30 0.2(9) .
C29 C30 C31 O2 -174.6(6) .
C29 C30 C31 C32 3.5(9) .
C42 C43 C1 C45 2.9(9) .
C42 C43 C1 C47 -176.8(6) .
C3 C4 C5 C6 0.0(9) .
C9 C4 C5 C6 180.0(5) .
C3 C4 C5 C8 -178.5(5) .
C9 C4 C5 C8 1.5(7) .
C7 C8 C5 C6 1.2(8) .
C12 C8 C5 C6 -124.5(6) .
C34 C8 C5 C6 126.8(6) .
C7 C8 C5 C4 179.6(5) .
C12 C8 C5 C4 53.9(6) .
C34 C8 C5 C4 -54.8(6) .
C32 C33 C34 C29 -0.2(9) .
C32 C33 C34 C8 -176.5(6) .
C30 C29 C34 C33 4.0(9) .
C9 C29 C34 C33 -174.5(5) .
C30 C29 C34 C8 -179.4(5) .
C9 C29 C34 C8 2.1(8) .
C7 C8 C34 C33 -4.5(9) .
C12 C8 C34 C33 120.8(6) .
C5 C8 C34 C33 -130.3(6) .
C7 C8 C34 C29 178.9(5) .
C12 C8 C34 C29 -55.7(7) .
C5 C8 C34 C29 53.1(7) .
C23 O5 C24 C25 -179.1(5) .
C43 C1 C45 C46 -2.2(9) .
C47 C1 C45 C46 177.6(6) .
C25 O6 C26 C27 -165.8(6) .
C4 C5 C6 C1A 0.8(9) .
C8 C5 C6 C1A 179.1(5) .
C32 O1 C35 C28 127.1(7) 2_676
C43 C1 C47 C48 166.5(6) .
C45 C1 C47 C48 -13.2(10) .
C43 C1 C47 C50 -10.6(10) .
C45 C1 C47 C50 169.7(6) .
C26 O6 C25 C24 -78.4(7) .
O5 C24 C25 O6 -169.0(5) .
C48 C47 C50 C51 0.6(10) .
C1 C47 C50 C51 177.8(6) .
N2 C49 C48 C47 -0.5(10) .
C50 C47 C48 C49 0.7(10) .
C1 C47 C48 C49 -176.6(6) .
C46 N1 C41 C40 -81.5(8) .
C42 N1 C41 C40 100.8(7) .
C1B O9 C17 C18 175.8(5) .
O10 C18 C17 O9 -66.0(6) .
C24 O5 C23 C22 -106.1(6) .
O4 C22 C23 O5 70.1(7) .
C1A C2 C3 C4 -0.1(10) .
C5 C4 C3 C2 -0.4(9) .
C9 C4 C3 C2 179.7(6) .
C20 O8 C21 C38 180.0(6) 2_676
C21 O8 C20 C1B 165.7(6) .
C38 O3 C37 C36 170.5(5) .
C42 N1 C46 C45 0.3(10) .
C41 N1 C46 C45 -177.3(6) .
C1 C45 C46 N1 0.6(10) .
C31 O2 C36 C37 178.5(5) .
O3 C37 C36 O2 -71.4(6) .
C49 N2 C19 C53 84.6(8) .
C51 N2 C19 C53 -89.0(8) .
C3 C2 C1A C6 0.9(10) .
C5 C6 C1A C2 -1.2(9) .
C47 C50 C51 N2 -2.0(11) .
C49 N2 C51 C50 2.1(10) .
C19 N2 C51 C50 175.8(6) .
C28 O7 C27 C26 172.3(6) .
O6 C26 C27 O7 66.7(8) .
C54 O12 C53 C19 -178.6(6) .
N2 C19 C53 O12 -71.1(7) .
C17 O9 C1B C20 74.8(7) .
O8 C20 C1B O9 157.1(5) .
C27 O7 C28 C35 -179.6(6) 2_676
C37 O3 C38 C21 -178.9(5) 2_676
C39 O11 C40 C41 177.1(7) .
N1 C41 C40 O11 69.6(8) .
